data_7200678
loop_
_publ_author_name
'Banerjee, Subhabrata'
'Adarsh, N. N.'
'Dastidar, Parthasarathi'

_publ_section_title
;
 An unprecedented all helical 3D network and a rarely observed
 non-interpenetrated octahedral network in homochiral Cu(II) MOFs:
 effect of steric bulk and \p--\p stacking interactions of the ligand
 backbone
;
_journal_issue 5
_journal_name_full CrystEngComm
_journal_page_first 746
_journal_paper_doi 10.1039/b820087b
_journal_volume 11
_journal_year 2009
_chemical_absolute_configuration syn
_chemical_formula_sum 'C40 H40 Cl2 Cu N8 O6'
_chemical_formula_weight 863.24
_chemical_name_systematic
;
?
;
_space_group_IT_number 154
_symmetry_cell_setting trigonal
_symmetry_space_group_name_Hall 'P 32 2"'
_symmetry_space_group_name_H-M 'P 32 2 1'
_atom_sites_solution_hydrogens geom
_atom_sites_solution_primary direct
_atom_sites_solution_secondary difmap
_audit_creation_method SHELXL-97
_cell_angle_alpha 90.00
_cell_angle_beta 90.00
_cell_angle_gamma 120.00
_cell_formula_units_Z 3
_cell_length_a 12.9207(3)
_cell_length_b 12.9207(3)
_cell_length_c 19.9320(10)
_cell_measurement_temperature 100(2)
_cell_volume 2881.73(17)
_computing_cell_refinement 'BRUKER AXS SMART 3'
_computing_data_collection 'BRUKER AXS SMART 3'
_computing_data_reduction 'BRUKER AXS SAINT'
_computing_molecular_graphics 'BRUKER SHELXLTL'
_computing_publication_material 'MERCURY 1.4'
_computing_structure_refinement 'SHELXL-97 (Sheldrick, 1997)'
_computing_structure_solution 'SHELXS-97 (Sheldrick, 1990)'
_diffrn_ambient_temperature 100(2)
_diffrn_detector_area_resol_mean 3
_diffrn_measured_fraction_theta_full 0.951
_diffrn_measured_fraction_theta_max 0.951
_diffrn_measurement_device_type 'BRUKER CCD AREA DETECTOR'
_diffrn_measurement_method 'PHI-OMEGA SCAN'
_diffrn_radiation_monochromator graphite
_diffrn_radiation_source 'fine-focus sealed tube'
_diffrn_radiation_type MoK\a
_diffrn_radiation_wavelength 0.71073
_diffrn_reflns_av_R_equivalents 0.0306
_diffrn_reflns_av_sigmaI/netI 0.0362
_diffrn_reflns_limit_h_max 16
_diffrn_reflns_limit_h_min -17
_diffrn_reflns_limit_k_max 18
_diffrn_reflns_limit_k_min -19
_diffrn_reflns_limit_l_max 29
_diffrn_reflns_limit_l_min -26
_diffrn_reflns_number 34199
_diffrn_reflns_theta_full 32.02
_diffrn_reflns_theta_max 32.02
_diffrn_reflns_theta_min 1.82
_exptl_absorpt_coefficient_mu 0.768
_exptl_absorpt_correction_T_max 0.9135
_exptl_absorpt_correction_T_min 0.7591
_exptl_absorpt_correction_type multi-scan
_exptl_absorpt_process_details SADABS
_exptl_crystal_colour BLUE
_exptl_crystal_density_diffrn 1.492
_exptl_crystal_density_method 'not measured'
_exptl_crystal_description BLOCK
_exptl_crystal_F_000 1341
_exptl_crystal_size_max 0.38
_exptl_crystal_size_mid 0.24
_exptl_crystal_size_min 0.12
_refine_diff_density_max 0.526
_refine_diff_density_min -0.261
_refine_diff_density_rms 0.070
_refine_ls_abs_structure_details 'Flack H D (1983), Acta Cryst. A39, 876-881'
_refine_ls_abs_structure_Flack 0.007(8)
_refine_ls_extinction_method none
_refine_ls_goodness_of_fit_ref 1.042
_refine_ls_hydrogen_treatment mixed
_refine_ls_matrix_type full
_refine_ls_number_parameters 266
_refine_ls_number_reflns 6026
_refine_ls_number_restraints 0
_refine_ls_restrained_S_all 1.042
_refine_ls_R_factor_all 0.0403
_refine_ls_R_factor_gt 0.0332
_refine_ls_shift/su_max 0.001
_refine_ls_shift/su_mean 0.000
_refine_ls_structure_factor_coef Fsqd
_refine_ls_weighting_details 'calc w=1/[\s^2^(Fo^2^)+(0.0511P)^2^+0.0000P] where P=(Fo^2^+2Fc^2^)/3'
_refine_ls_weighting_scheme calc
_refine_ls_wR_factor_gt 0.0787
_refine_ls_wR_factor_ref 0.0817
_reflns_number_gt 5364
_reflns_number_total 6026
_reflns_threshold_expression >2sigma(I)
_cod_data_source_file b820087b.txt
_cod_data_source_block test
_cod_depositor_comments
;
The following automatic conversions were performed:
'_symmetry_cell_setting' value 'TRIGONAL' changed to 'trigonal' according
to '/home/saulius/struct/CIF-dictionaries/cif_core.dic' dictionary named
'cif_core.dic' version 2.4.1 from
2010-06-29.

'_exptl_absorpt_correction_type' value 'MULTI-SCAN' changed
to 'multi-scan' according to
'/home/saulius/struct/CIF-dictionaries/cif_core.dic' dictionary named
'cif_core.dic' version 2.4.1 from 2010-06-29.

Automatic conversion script
Id: cif_fix_enum 1527 2010-12-29 10:47:43Z saulius 
;
_cod_original_sg_symbol_H-M P3(2)21
_cod_database_code 7200678

loop_
_symmetry_equiv_pos_as_xyz
'x, y, z'
'-y, x-y, z+2/3'
'-x+y, -x, z+1/3'
'y, x, -z'
'x-y, -y, -z+1/3'
'-x, -x+y, -z+2/3'

loop_
_atom_site_label
_atom_site_type_symbol
_atom_site_fract_x
_atom_site_fract_y
_atom_site_fract_z
_atom_site_U_iso_or_equiv
_atom_site_adp_type
_atom_site_occupancy
_atom_site_symmetry_multiplicity
_atom_site_calc_flag
_atom_site_refinement_flags
_atom_site_disorder_assembly
_atom_site_disorder_group
Cu1 Cu 0.62121(2) 0.0000 1.1667 0.01507(7) Uani 1 2 d S . .
Cl1 Cl 0.74236(4) 0.24402(4) 1.139727(19) 0.02142(9) Uani 1 1 d . . .
N1 N 0.49621(12) -0.02299(12) 1.09642(6) 0.0154(3) Uani 1 1 d . . .
C2 C 0.52791(14) 0.03898(14) 1.03853(7) 0.0164(3) Uani 1 1 d . . .
H2 H 0.6069 0.0989 1.0328 0.020 Uiso 1 1 calc R . .
C3 C 0.44710(15) 0.01675(14) 0.98713(7) 0.0167(3) Uani 1 1 d . . .
C4 C 0.32806(16) -0.07048(15) 0.99715(8) 0.0207(3) Uani 1 1 d . . .
H4 H 0.2718 -0.0873 0.9636 0.025 Uiso 1 1 calc R . .
C5 C 0.29451(15) -0.13157(16) 1.05710(8) 0.0213(3) Uani 1 1 d . . .
H5 H 0.2150 -0.1881 1.0652 0.026 Uiso 1 1 calc R . .
C6 C 0.38126(15) -0.10741(15) 1.10515(8) 0.0185(3) Uani 1 1 d . . .
H6 H 0.3591 -0.1512 1.1448 0.022 Uiso 1 1 calc R . .
C7 C 0.49279(14) 0.08801(14) 0.92383(8) 0.0179(3) Uani 1 1 d . . .
O8 O 0.57806(12) 0.19116(11) 0.92468(6) 0.0249(3) Uani 1 1 d . . .
N9 N 0.43408(14) 0.03095(13) 0.86797(7) 0.0211(3) Uani 1 1 d . . .
H9 H 0.3767 -0.0418 0.8711 0.025 Uiso 1 1 calc R . .
C10 C 0.46392(16) 0.08769(16) 0.80237(8) 0.0213(3) Uani 1 1 d . . .
H10 H 0.5280 0.1709 0.8070 0.026 Uiso 1 1 calc R . .
C11 C 0.50374(19) 0.02229(17) 0.75396(8) 0.0274(4) Uani 1 1 d . . .
H11A H 0.4430 -0.0617 0.7541 0.033 Uiso 1 1 calc R . .
H11B H 0.5056 0.0524 0.7091 0.033 Uiso 1 1 calc R . .
C12 C 0.62204(18) 0.03096(18) 0.76680(8) 0.0280(4) Uani 1 1 d . . .
C13 C 0.6323(2) -0.0710(2) 0.76369(12) 0.0438(6) Uani 1 1 d . . .
H13 H 0.5638 -0.1452 0.7585 0.053 Uiso 1 1 calc R . .
C14 C 0.7414(3) -0.0646(2) 0.76808(13) 0.0511(7) Uani 1 1 d . . .
H14 H 0.7458 -0.1341 0.7651 0.061 Uiso 1 1 calc R . .
C15 C 0.8446(2) 0.0439(3) 0.77694(11) 0.0449(6) Uani 1 1 d . . .
H15 H 0.9181 0.0479 0.7814 0.054 Uiso 1 1 calc R . .
C16 C 0.8364(2) 0.1465(2) 0.77904(12) 0.0445(6) Uani 1 1 d . . .
H16 H 0.9051 0.2205 0.7841 0.053 Uiso 1 1 calc R . .
C17 C 0.7262(2) 0.1396(2) 0.77364(11) 0.0382(5) Uani 1 1 d . . .
H17 H 0.7223 0.2095 0.7746 0.046 Uiso 1 1 calc R . .
C18 C 0.35279(17) 0.08417(16) 0.77218(8) 0.0236(4) Uani 1 1 d . . .
N20 N 0.38172(14) 0.16388(14) 0.72075(7) 0.0246(3) Uani 1 1 d . . .
H20 H 0.4566 0.2122 0.7141 0.030 Uiso 1 1 calc R . .
C21 C 0.30221(15) 0.17516(15) 0.67773(8) 0.0203(3) Uani 1 1 d . . .
C22 C 0.35001(15) 0.23335(14) 0.61703(7) 0.0175(3) Uani 1 1 d . . .
H22 H 0.4291 0.2568 0.6071 0.021 Uiso 1 1 calc R . .
N23 N 0.28676(12) 0.25680(12) 0.57248(6) 0.0156(2) Uani 1 1 d . . .
C24 C 0.17018(15) 0.21590(15) 0.58439(8) 0.0186(3) Uani 1 1 d . . .
H24 H 0.1247 0.2280 0.5525 0.022 Uiso 1 1 calc R . .
C25 C 0.11646(16) 0.15582(16) 0.64348(9) 0.0226(4) Uani 1 1 d . . .
H25 H 0.0357 0.1281 0.6508 0.027 Uiso 1 1 calc R . .
C26 C 0.18312(16) 0.13703(16) 0.69166(8) 0.0235(3) Uani 1 1 d . . .
H26 H 0.1489 0.0999 0.7322 0.028 Uiso 1 1 calc R . .
O27 O 0.37489(12) 0.68746(14) 0.97706(7) 0.0301(3) Uani 1 1 d . . .
O19 O 0.25163(12) 0.01458(12) 0.79023(6) 0.0292(3) Uani 1 1 d . . .
H27A H 0.329(3) 0.651(2) 1.0155(13) 0.044(7) Uiso 1 1 d . . .
H27B H 0.332(3) 0.706(3) 0.9427(15) 0.063(9) Uiso 1 1 d . . .

loop_
_atom_site_aniso_label
_atom_site_aniso_U_11
_atom_site_aniso_U_22
_atom_site_aniso_U_33
_atom_site_aniso_U_23
_atom_site_aniso_U_13
_atom_site_aniso_U_12
Cu1 0.01671(10) 0.02219(14) 0.00816(11) -0.00214(10) -0.00107(5) 0.01109(7)
Cl1 0.01981(19) 0.02154(19) 0.01888(17) 0.00140(14) -0.00116(15) 0.00730(16)
N1 0.0171(6) 0.0185(6) 0.0116(6) -0.0015(5) -0.0002(5) 0.0096(5)
C2 0.0179(7) 0.0171(7) 0.0127(6) -0.0003(5) -0.0009(5) 0.0075(6)
C3 0.0189(8) 0.0176(7) 0.0138(7) -0.0001(5) -0.0028(6) 0.0094(6)
C4 0.0208(8) 0.0232(8) 0.0167(7) -0.0009(6) -0.0054(6) 0.0100(7)
C5 0.0166(8) 0.0222(8) 0.0198(7) 0.0011(6) -0.0005(6) 0.0057(7)
C6 0.0206(8) 0.0201(8) 0.0145(7) 0.0009(6) 0.0014(6) 0.0099(7)
C7 0.0197(8) 0.0194(8) 0.0142(7) 0.0003(6) -0.0036(6) 0.0094(7)
O8 0.0253(7) 0.0218(6) 0.0182(5) 0.0009(5) -0.0048(5) 0.0047(5)
N9 0.0257(8) 0.0183(7) 0.0137(6) 0.0037(5) -0.0047(5) 0.0067(6)
C10 0.0252(8) 0.0199(8) 0.0131(7) 0.0034(6) -0.0047(6) 0.0071(7)
C11 0.0401(11) 0.0245(9) 0.0138(7) -0.0030(6) -0.0060(7) 0.0132(8)
C12 0.0392(11) 0.0296(10) 0.0155(7) -0.0005(6) 0.0015(7) 0.0174(9)
C13 0.0541(14) 0.0292(11) 0.0493(13) 0.0035(9) 0.0110(11) 0.0218(11)
C14 0.0659(18) 0.0463(14) 0.0587(15) 0.0167(12) 0.0219(12) 0.0412(14)
C15 0.0502(14) 0.0666(17) 0.0337(10) 0.0042(11) 0.0096(10) 0.0411(14)
C16 0.0370(12) 0.0457(13) 0.0468(13) -0.0138(11) -0.0035(10) 0.0177(11)
C17 0.0401(12) 0.0331(11) 0.0428(11) -0.0090(9) -0.0091(9) 0.0193(10)
C18 0.0273(9) 0.0220(9) 0.0154(7) 0.0027(6) -0.0057(6) 0.0078(8)
N20 0.0204(7) 0.0281(8) 0.0185(6) 0.0098(6) -0.0027(6) 0.0069(6)
C21 0.0215(8) 0.0215(8) 0.0152(7) 0.0023(6) -0.0031(6) 0.0086(7)
C22 0.0181(8) 0.0203(8) 0.0144(6) 0.0015(6) -0.0010(6) 0.0100(7)
N23 0.0182(6) 0.0178(6) 0.0115(5) 0.0007(5) -0.0008(5) 0.0095(5)
C24 0.0182(8) 0.0213(8) 0.0170(7) 0.0018(6) -0.0005(6) 0.0104(7)
C25 0.0192(8) 0.0249(9) 0.0224(8) 0.0038(6) 0.0016(6) 0.0100(7)
C26 0.0237(9) 0.0271(9) 0.0163(7) 0.0065(6) 0.0030(6) 0.0102(8)
O27 0.0240(7) 0.0417(8) 0.0267(6) 0.0049(6) 0.0035(5) 0.0181(6)
O19 0.0241(7) 0.0258(7) 0.0237(6) 0.0096(5) -0.0030(5) 0.0019(5)

loop_
_atom_type_symbol
_atom_type_description
_atom_type_scat_dispersion_real
_atom_type_scat_dispersion_imag
_atom_type_scat_source
C C 0.0033 0.0016 'International Tables Vol C Tables 4.2.6.8 and 6.1.1.4'
H H 0.0000 0.0000 'International Tables Vol C Tables 4.2.6.8 and 6.1.1.4'
N N 0.0061 0.0033 'International Tables Vol C Tables 4.2.6.8 and 6.1.1.4'
O O 0.0106 0.0060 'International Tables Vol C Tables 4.2.6.8 and 6.1.1.4'
Cl Cl 0.1484 0.1585 'International Tables Vol C Tables 4.2.6.8 and 6.1.1.4'
Cu Cu 0.3201 1.2651 'International Tables Vol C Tables 4.2.6.8 and 6.1.1.4'

loop_
_geom_angle_atom_site_label_1
_geom_angle_atom_site_label_2
_geom_angle_atom_site_label_3
_geom_angle
_geom_angle_site_symmetry_1
_geom_angle_site_symmetry_3
_geom_angle_publ_flag
N23 Cu1 N23 94.02(8) 2_655 6_656 ?
N23 Cu1 N1 88.88(5) 2_655 5_557 ?
N23 Cu1 N1 176.57(6) 6_656 5_557 ?
N23 Cu1 N1 176.57(6) 2_655 . ?
N23 Cu1 N1 88.88(5) 6_656 . ?
N1 Cu1 N1 88.29(7) 5_557 . ?
C6 N1 C2 118.54(14) . . ?
C6 N1 Cu1 120.11(11) . . ?
C2 N1 Cu1 121.16(11) . . ?
N1 C2 C3 122.44(15) . . ?
N1 C2 H2 118.8 . . ?
C3 C2 H2 118.8 . . ?
C2 C3 C4 118.29(14) . . ?
C2 C3 C7 118.06(14) . . ?
C4 C3 C7 123.64(14) . . ?
C5 C4 C3 119.45(15) . . ?
C5 C4 H4 120.3 . . ?
C3 C4 H4 120.3 . . ?
C4 C5 C6 118.89(16) . . ?
C4 C5 H5 120.6 . . ?
C6 C5 H5 120.6 . . ?
N1 C6 C5 122.30(15) . . ?
N1 C6 H6 118.8 . . ?
C5 C6 H6 118.8 . . ?
O8 C7 N9 124.00(15) . . ?
O8 C7 C3 121.13(14) . . ?
N9 C7 C3 114.86(14) . . ?
C7 N9 C10 122.34(14) . . ?
C7 N9 H9 118.8 . . ?
C10 N9 H9 118.8 . . ?
N9 C10 C11 111.48(14) . . ?
N9 C10 C18 109.21(14) . . ?
C11 C10 C18 107.69(14) . . ?
N9 C10 H10 109.5 . . ?
C11 C10 H10 109.5 . . ?
C18 C10 H10 109.5 . . ?
C12 C11 C10 117.58(15) . . ?
C12 C11 H11A 107.9 . . ?
C10 C11 H11A 107.9 . . ?
C12 C11 H11B 107.9 . . ?
C10 C11 H11B 107.9 . . ?
H11A C11 H11B 107.2 . . ?
C17 C12 C13 117.4(2) . . ?
C17 C12 C11 122.13(19) . . ?
C13 C12 C11 119.93(19) . . ?
C14 C13 C12 121.4(2) . . ?
C14 C13 H13 119.3 . . ?
C12 C13 H13 119.3 . . ?
C13 C14 C15 120.7(2) . . ?
C13 C14 H14 119.6 . . ?
C15 C14 H14 119.6 . . ?
C14 C15 C16 118.6(2) . . ?
C14 C15 H15 120.7 . . ?
C16 C15 H15 120.7 . . ?
C15 C16 C17 120.4(3) . . ?
C15 C16 H16 119.8 . . ?
C17 C16 H16 119.8 . . ?
C12 C17 C16 121.3(2) . . ?
C12 C17 H17 119.3 . . ?
C16 C17 H17 119.3 . . ?
O19 C18 N20 124.65(17) . . ?
O19 C18 C10 123.41(15) . . ?
N20 C18 C10 111.85(15) . . ?
C18 N20 C21 126.83(16) . . ?
C18 N20 H20 116.6 . . ?
C21 N20 H20 116.6 . . ?
C26 C21 C22 118.56(15) . . ?
C26 C21 N20 125.51(15) . . ?
C22 C21 N20 115.90(15) . . ?
N23 C22 C21 122.73(15) . . ?
N23 C22 H22 118.6 . . ?
C21 C22 H22 118.6 . . ?
C22 N23 C24 118.95(13) . . ?
C22 N23 Cu1 117.45(11) . 3_664 ?
C24 N23 Cu1 122.51(11) . 3_664 ?
N23 C24 C25 121.16(15) . . ?
N23 C24 H24 119.4 . . ?
C25 C24 H24 119.4 . . ?
C26 C25 C24 120.19(16) . . ?
C26 C25 H25 119.9 . . ?
C24 C25 H25 119.9 . . ?
C21 C26 C25 118.24(15) . . ?
C21 C26 H26 120.9 . . ?
C25 C26 H26 120.9 . . ?
H27A O27 H27B 114(2) . . ?

loop_
_geom_bond_atom_site_label_1
_geom_bond_atom_site_label_2
_geom_bond_distance
_geom_bond_site_symmetry_2
_geom_bond_publ_flag
Cu1 N23 2.0276(13) 2_655 ?
Cu1 N23 2.0276(13) 6_656 ?
Cu1 N1 2.0438(13) 5_557 ?
Cu1 N1 2.0438(13) . ?
N1 C6 1.344(2) . ?
N1 C2 1.3463(19) . ?
C2 C3 1.386(2) . ?
C2 H2 0.9300 . ?
C3 C4 1.394(3) . ?
C3 C7 1.498(2) . ?
C4 C5 1.377(2) . ?
C4 H4 0.9300 . ?
C5 C6 1.386(2) . ?
C5 H5 0.9300 . ?
C6 H6 0.9300 . ?
C7 O8 1.234(2) . ?
C7 N9 1.341(2) . ?
N9 C10 1.454(2) . ?
N9 H9 0.8600 . ?
C10 C11 1.531(3) . ?
C10 C18 1.536(2) . ?
C10 H10 0.9800 . ?
C11 C12 1.498(3) . ?
C11 H11A 0.9700 . ?
C11 H11B 0.9700 . ?
C12 C17 1.383(3) . ?
C12 C13 1.390(3) . ?
C13 C14 1.372(4) . ?
C13 H13 0.9300 . ?
C14 C15 1.380(4) . ?
C14 H14 0.9300 . ?
C15 C16 1.382(4) . ?
C15 H15 0.9300 . ?
C16 C17 1.385(3) . ?
C16 H16 0.9300 . ?
C17 H17 0.9300 . ?
C18 O19 1.213(2) . ?
C18 N20 1.366(2) . ?
N20 C21 1.401(2) . ?
N20 H20 0.8600 . ?
C21 C26 1.389(2) . ?
C21 C22 1.395(2) . ?
C22 N23 1.340(2) . ?
C22 H22 0.9300 . ?
N23 C24 1.345(2) . ?
N23 Cu1 2.0276(13) 3_664 ?
C24 C25 1.390(2) . ?
C24 H24 0.9300 . ?
C25 C26 1.390(2) . ?
C25 H25 0.9300 . ?
C26 H26 0.9300 . ?
O27 H27A 0.94(3) . ?
O27 H27B 0.98(3) . ?

loop_
_geom_hbond_atom_site_label_D
_geom_hbond_atom_site_label_H
_geom_hbond_atom_site_label_A
_geom_hbond_distance_DH
_geom_hbond_distance_HA
_geom_hbond_distance_DA
_geom_hbond_angle_DHA
_geom_hbond_site_symmetry_A
N9 H9 Cl1 0.86 2.45 3.2865(15) 165.8 4_547
N20 H20 O27 0.86 1.96 2.815(2) 173.6 6_656
O27 H27A O8 0.94(3) 1.95(3) 2.8486(19) 159(2) 4_557
O27 H27B Cl1 0.98(3) 2.18(3) 3.1592(15) 175(2) 4_557
